data_7160678
loop_
_publ_author_name
'Sequeira, Steve O.'
'Diaz-Rodriguez, Roberto M'
'Atansi, Mmasinachi'
'Hilborn, James W.'
'Alka&#x15f;, Adil'
'Gapare, Rosinah Liandrah'
'Dearden, Madeleine'
'Sullivan, Em C.'
'Brown, Emily B.'
'Robertson, Katherine N.'
'Thompson, Alison'

_publ_section_title
;
 Synthesis and properties of tetra-aryl azobispyrroles.
;
_journal_issue 34
_journal_name_full 'Organic &amp; biomolecular chemistry'
_journal_page_first 7752
_journal_page_last 7758
_journal_paper_doi 10.1039/d5ob01104c
_journal_volume 23
_journal_year 2025
_chemical_formula_moiety '0.5((C46 H40 N4)4), 2(H2 O)'
_chemical_formula_sum 'C92 H84 N8 O2'
_chemical_formula_weight 1333.67
_space_group_crystal_system triclinic
_space_group_IT_number 2
_space_group_name_Hall '-P 1'
_space_group_name_H-M_alt 'P -1'
_atom_sites_solution_hydrogens mixed
_atom_sites_solution_primary 'dual space'
_audit_creation_method SHELXL-2019/3
_audit_update_record
;
2025-04-10 deposited with the CCDC.	2025-07-29 downloaded from the CCDC.
;
_cell_angle_alpha 78.814(2)
_cell_angle_beta 77.092(2)
_cell_angle_gamma 67.6536(19)
_cell_formula_units_Z 2
_cell_length_a 12.1766(7)
_cell_length_b 15.8845(8)
_cell_length_c 21.0428(12)
_cell_measurement_reflns_used 9789
_cell_measurement_temperature 150(2)
_cell_measurement_theta_max 26.3547
_cell_measurement_theta_min 2.2287
_cell_volume 3642.4(4)
_computing_cell_refinement 'SAINT V8.40B (Bruker AXS LLC, 2019)'
_computing_data_collection 'Bruker Instrument Service v8.5.0.11 RC8'
_computing_data_reduction 'SAINT V8.40B (Bruker AXS LLC, 2019)'
_computing_structure_refinement 'SHELXL-2019/2 (Sheldrick, 2019)'
_computing_structure_solution 'SHELXT-2014 (Sheldrick, 2015)'
_diffrn_ambient_temperature 150(2)
_diffrn_detector '100 \\times 140 mm^2^ CMOS sensor'
_diffrn_detector_area_resol_mean 7.3910
_diffrn_detector_type 'Bruker PHOTON III'
_diffrn_measured_fraction_theta_full 1.000
_diffrn_measured_fraction_theta_max 0.997
_diffrn_measurement_device '\k--geometry diffractometer'
_diffrn_measurement_device_type 'Bruker D8 VENTURE'
_diffrn_radiation_monochromator 'multilayer mirror'
_diffrn_radiation_type MoK\a
_diffrn_radiation_wavelength 0.71073
_diffrn_reflns_av_R_equivalents 0.0927
_diffrn_reflns_av_unetI/netI 0.0390
_diffrn_reflns_Laue_measured_fraction_full 1.000
_diffrn_reflns_Laue_measured_fraction_max 0.997
_diffrn_reflns_limit_h_max 15
_diffrn_reflns_limit_h_min -15
_diffrn_reflns_limit_k_max 19
_diffrn_reflns_limit_k_min -19
_diffrn_reflns_limit_l_max 26
_diffrn_reflns_limit_l_min -26
_diffrn_reflns_number 192295
_diffrn_reflns_point_group_measured_fraction_full 1.000
_diffrn_reflns_point_group_measured_fraction_max 0.997
_diffrn_reflns_theta_full 25.242
_diffrn_reflns_theta_max 26.401
_diffrn_reflns_theta_min 1.813
_diffrn_source_current 1.4
_diffrn_source_power 0.07
_diffrn_source_type 'Incoatec I\mS 3.0'
_diffrn_source_voltage 50
_exptl_absorpt_coefficient_mu 0.073
_exptl_absorpt_correction_T_max 0.7454
_exptl_absorpt_correction_T_min 0.6686
_exptl_absorpt_correction_type multi-scan
_exptl_absorpt_process_details
;
Krause, L., Herbst-Irmer, R., Sheldrick, G. M., Stalke, D. (2015).
J. Appl. Cryst. 48, 3-10.
;
_exptl_crystal_colour red
_exptl_crystal_density_diffrn 1.216
_exptl_crystal_description 'long rod'
_exptl_crystal_F_000 1416
_exptl_crystal_size_max 0.577
_exptl_crystal_size_mid 0.034
_exptl_crystal_size_min 0.026
_refine_diff_density_max 0.325
_refine_diff_density_min -0.324
_refine_diff_density_rms 0.066
_refine_ls_extinction_coef 0.0046(8)
_refine_ls_extinction_expression Fc^*^=kFc[1+0.001xFc^2^\l^3^/sin(2\q)]^-1/4^
_refine_ls_extinction_method 'SHELXL-2019/2 (Sheldrick 2019)'
_refine_ls_goodness_of_fit_ref 1.164
_refine_ls_hydrogen_treatment mixed
_refine_ls_matrix_type full
_refine_ls_number_parameters 956
_refine_ls_number_reflns 14904
_refine_ls_number_restraints 836
_refine_ls_restrained_S_all 1.132
_refine_ls_R_factor_all 0.1307
_refine_ls_R_factor_gt 0.0689
_refine_ls_shift/su_max 0.000
_refine_ls_shift/su_mean 0.000
_refine_ls_structure_factor_coef Fsqd
_refine_ls_weighting_details 'w=1/[\s^2^(Fo^2^)+(0.1049P)^2^+2.6000P] where P=(Fo^2^+2Fc^2^)/3'
_refine_ls_weighting_scheme calc
_refine_ls_wR_factor_gt 0.1704
_refine_ls_wR_factor_ref 0.2400
_reflns_Friedel_coverage 0.000
_reflns_number_gt 9237
_reflns_number_total 14904
_reflns_threshold_expression 'I > 2\s(I)'
_cod_data_source_file d5ob01104c2.cif
_cod_data_source_block AT019_MD1
_cod_depositor_comments 'Adding full bibliography for 7160678--7160681.cif.'
_cod_original_cell_volume 3642.3(4)
_cod_database_code 7160678
_shelx_shelxl_version_number 2019/3
_shelx_space_group_comment
;
The symmetry employed for this shelxl refinement is uniquely defined
by the following loop, which should always be used as a source of
symmetry information in preference to the above space-group names.
They are only intended as comments.
;
_shelx_estimated_absorpt_t_min 0.959
_shelx_estimated_absorpt_t_max 0.998
_diffrn_source_source 'microfocus sealed tube'

loop_
_space_group_symop_operation_xyz
'x, y, z'
'-x, -y, -z'

loop_
_atom_site_label
_atom_site_type_symbol
_atom_site_fract_x
_atom_site_fract_y
_atom_site_fract_z
_atom_site_U_iso_or_equiv
_atom_site_adp_type
_atom_site_occupancy
_atom_site_site_symmetry_order
_atom_site_calc_flag
_atom_site_refinement_flags_posn
_atom_site_refinement_flags_adp
_atom_site_refinement_flags_occupancy
_atom_site_disorder_assembly
_atom_site_disorder_group
O1 O -0.2534(2) 0.75037(17) 0.48842(12) 0.0481(6) Uani 1 1 d D . . . .
H1O H -0.327(2) 0.756(3) 0.503(2) 0.072 Uiso 1 1 d D U . . .
H2O H -0.215(3) 0.740(3) 0.5209(15) 0.072 Uiso 1 1 d D U . . .
O2 O 0.7585(2) 0.25520(17) 0.00613(11) 0.0490(6) Uani 1 1 d D . . . .
H3O H 0.728(4) 0.275(3) -0.0287(14) 0.073 Uiso 1 1 d D U . . .
H4O H 0.734(4) 0.211(2) 0.022(2) 0.073 Uiso 1 1 d D U . . .
N1 N -0.1434(2) 0.57186(15) 0.42000(12) 0.0336(5) Uani 1 1 d D . . . .
H1N H -0.166(3) 0.6213(17) 0.4412(15) 0.050 Uiso 1 1 d D U . . .
N2 N 0.0080(2) 0.46534(15) 0.48555(11) 0.0339(5) Uani 1 1 d . . . . .
N3 N -0.2897(2) 0.96708(16) 0.44257(12) 0.0351(5) Uani 1 1 d D . . . .
H3N H -0.289(3) 0.9086(14) 0.4544(17) 0.053 Uiso 1 1 d D U . . .
N4 N -0.4986(2) 1.04132(15) 0.49261(12) 0.0346(5) Uani 1 1 d . . . . .
N5 N 0.6250(2) 0.42208(16) 0.08870(12) 0.0355(5) Uani 1 1 d D . . . .
H5N H 0.659(3) 0.3784(19) 0.0615(15) 0.053 Uiso 1 1 d D U . . .
N6 N 0.4751(2) 0.52778(16) 0.02195(11) 0.0358(5) Uani 1 1 d . . . . .
N7 N 1.0310(2) 0.14534(16) -0.05288(12) 0.0371(6) Uani 1 1 d D . . . .
H7N H 0.9555(19) 0.171(2) -0.0320(16) 0.056 Uiso 1 1 d D U . . .
N8 N 1.0523(2) -0.01536(16) -0.01808(12) 0.0369(5) Uani 1 1 d . . . . .
C1 C -0.0622(3) 0.48632(18) 0.43812(14) 0.0336(6) Uani 1 1 d . . . . .
C2 C -0.0623(3) 0.42535(19) 0.39844(14) 0.0355(6) Uani 1 1 d . . . . .
C3 C -0.1454(3) 0.47603(19) 0.35624(15) 0.0364(6) Uani 1 1 d . . . . .
H3 H -0.164969 0.452384 0.323837 0.044 Uiso 1 1 calc R U . . .
C4 C -0.1944(3) 0.56634(19) 0.36958(14) 0.0334(6) Uani 1 1 d . . . . .
C5 C 0.0203(3) 0.32828(19) 0.39844(14) 0.0352(6) Uani 1 1 d . . . . .
C6 C -0.0156(3) 0.25739(19) 0.43557(14) 0.0371(6) Uani 1 1 d . . . . .
C7 C 0.0663(3) 0.1674(2) 0.43499(15) 0.0414(7) Uani 1 1 d . . . . .
H7 H 0.042484 0.119002 0.460492 0.050 Uiso 1 1 calc R U . . .
C8 C 0.1811(3) 0.1463(2) 0.39847(16) 0.0419(7) Uani 1 1 d . . . . .
C9 C 0.2138(3) 0.2182(2) 0.36123(17) 0.0444(7) Uani 1 1 d . . . . .
H9 H 0.291790 0.205102 0.335518 0.053 Uiso 1 1 calc R U . . .
C10 C 0.1349(3) 0.3090(2) 0.36061(16) 0.0411(7) Uani 1 1 d . . . . .
C11 C -0.1394(3) 0.2762(2) 0.47585(18) 0.0507(8) Uani 1 1 d . . . . .
H11A H -0.148030 0.218200 0.497844 0.076 Uiso 1 1 calc R U . . .
H11B H -0.200007 0.306711 0.447080 0.076 Uiso 1 1 calc R U . . .
H11C H -0.150694 0.315897 0.508862 0.076 Uiso 1 1 calc R U . . .
C12 C 0.2677(3) 0.0489(2) 0.39747(18) 0.0532(9) Uani 1 1 d . . . . .
H12A H 0.236266 0.008949 0.432084 0.080 Uiso 1 1 calc R U . . .
H12B H 0.345975 0.045292 0.405034 0.080 Uiso 1 1 calc R U . . .
H12C H 0.277067 0.029116 0.354654 0.080 Uiso 1 1 calc R U . . .
C13 C 0.1743(4) 0.3836(2) 0.3189(2) 0.0639(11) Uani 1 1 d . . . . .
H13A H 0.122039 0.414171 0.285764 0.096 Uiso 1 1 calc R U . . .
H13B H 0.257713 0.357146 0.297105 0.096 Uiso 1 1 calc R U . . .
H13C H 0.169058 0.428420 0.346679 0.096 Uiso 1 1 calc R U . . .
C14 C -0.2759(2) 0.64609(18) 0.33521(14) 0.0329(6) Uani 1 1 d . . . . .
C15 C -0.3482(3) 0.6337(2) 0.29653(14) 0.0352(6) Uani 1 1 d . . . . .
H15 H -0.346088 0.573604 0.295189 0.042 Uiso 1 1 calc R U . . .
C16 C -0.4215(3) 0.7067(2) 0.26088(15) 0.0373(6) Uani 1 1 d . . . . .
H16 H -0.468563 0.696395 0.234767 0.045 Uiso 1 1 calc R U . . .
C17 C -0.4281(3) 0.7973(2) 0.26245(14) 0.0358(6) Uani 1 1 d . . . . .
C18 C -0.5029(3) 0.8750(2) 0.22663(16) 0.0440(7) Uani 1 1 d . . . . .
H18 H -0.551350 0.866874 0.200340 0.053 Uiso 1 1 calc R U . . .
C19 C -0.5065(3) 0.9612(2) 0.22921(17) 0.0479(8) Uani 1 1 d . . . . .
H19 H -0.556527 1.012279 0.204509 0.057 Uiso 1 1 calc R U . . .
C20 C -0.4363(3) 0.9744(2) 0.26833(16) 0.0475(8) Uani 1 1 d . . . . .
H20 H -0.439627 1.034586 0.270231 0.057 Uiso 1 1 calc R U . . .
C21 C -0.3631(3) 0.9013(2) 0.30377(16) 0.0427(7) Uani 1 1 d . . . . .
H21 H -0.315761 0.911082 0.329940 0.051 Uiso 1 1 calc R U . . .
C22 C -0.3574(3) 0.81096(19) 0.30168(14) 0.0356(6) Uani 1 1 d . . . . .
C23 C -0.2818(3) 0.73410(19) 0.33717(14) 0.0362(6) Uani 1 1 d . . . . .
H23 H -0.233580 0.743231 0.363128 0.043 Uiso 1 1 calc R U . . .
C24 C -0.3886(2) 1.04367(19) 0.45957(14) 0.0339(6) Uani 1 1 d . . . . .
C25 C -0.3564(3) 1.12092(19) 0.43880(15) 0.0368(6) Uani 1 1 d . . . . .
C26 C -0.2352(3) 1.08958(19) 0.40851(15) 0.0381(7) Uani 1 1 d . . . . .
H26 H -0.188570 1.127082 0.389220 0.046 Uiso 1 1 calc R U . . .
C27 C -0.1948(3) 0.99453(19) 0.41145(15) 0.0363(6) Uani 1 1 d . . . . .
C28 C -0.4337(2) 1.21748(19) 0.44750(15) 0.0346(6) Uani 1 1 d . . . . .
C29 C -0.4822(3) 1.2783(2) 0.39451(15) 0.0403(7) Uani 1 1 d . . . . .
C30 C -0.5481(3) 1.3697(2) 0.40267(16) 0.0436(7) Uani 1 1 d . . . . .
H30 H -0.579667 1.410767 0.366415 0.052 Uiso 1 1 calc R U . . .
C31 C -0.5691(3) 1.4027(2) 0.46240(16) 0.0418(7) Uani 1 1 d . . . . .
C32 C -0.5214(3) 1.34177(19) 0.51416(15) 0.0390(7) Uani 1 1 d . . . . .
H32 H -0.535102 1.363441 0.555279 0.047 Uiso 1 1 calc R U . . .
C33 C -0.4539(3) 1.24967(19) 0.50830(15) 0.0367(6) Uani 1 1 d . . . . .
C34 C -0.4612(3) 1.2450(2) 0.32911(17) 0.0525(8) Uani 1 1 d . . . . .
H34A H -0.504634 1.295126 0.298557 0.079 Uiso 1 1 calc R U . . .
H34B H -0.490317 1.193974 0.334626 0.079 Uiso 1 1 calc R U . . .
H34C H -0.374842 1.224192 0.311524 0.079 Uiso 1 1 calc R U . . .
C35 C -0.6408(3) 1.5024(2) 0.47096(18) 0.0517(8) Uani 1 1 d . . . . .
H35A H -0.642108 1.512956 0.515520 0.078 Uiso 1 1 calc R U . . .
H35B H -0.723335 1.517304 0.463915 0.078 Uiso 1 1 calc R U . . .
H35C H -0.603306 1.541336 0.438976 0.078 Uiso 1 1 calc R U . . .
C36 C -0.4035(3) 1.1874(2) 0.56637(16) 0.0449(7) Uani 1 1 d . . . . .
H36A H -0.439139 1.139422 0.579243 0.067 Uiso 1 1 calc R U . . .
H36B H -0.422579 1.222969 0.603100 0.067 Uiso 1 1 calc R U . . .
H36C H -0.315982 1.159095 0.554682 0.067 Uiso 1 1 calc R U . . .
C37 C -0.0776(3) 0.93042(19) 0.38659(14) 0.0357(6) Uani 1 1 d . . . . .
C38 C 0.0196(3) 0.9628(2) 0.36160(16) 0.0438(7) Uani 1 1 d . . . . .
H38 H 0.006964 1.025666 0.361194 0.053 Uiso 1 1 calc R U . . .
C39 C 0.1309(3) 0.9045(2) 0.33819(16) 0.0434(7) Uani 1 1 d . . . . .
H39 H 0.194305 0.927728 0.321441 0.052 Uiso 1 1 calc R U . . .
C40 C 0.1539(3) 0.8104(2) 0.33828(14) 0.0362(6) Uani 1 1 d . . . . .
C41 C 0.2686(3) 0.7480(2) 0.31550(15) 0.0407(7) Uani 1 1 d . . . . .
H41 H 0.333519 0.769635 0.298757 0.049 Uiso 1 1 calc R U . . .
C42 C 0.2878(3) 0.6575(2) 0.31710(16) 0.0450(7) Uani 1 1 d . . . . .
H42 H 0.365924 0.616204 0.302422 0.054 Uiso 1 1 calc R U . . .
C43 C 0.1919(3) 0.6254(2) 0.34048(18) 0.0489(8) Uani 1 1 d . . . . .
H43 H 0.205221 0.562352 0.340819 0.059 Uiso 1 1 calc R U . . .
C44 C 0.0800(3) 0.6833(2) 0.36270(18) 0.0477(8) Uani 1 1 d . . . . .
H44 H 0.016279 0.660151 0.378473 0.057 Uiso 1 1 calc R U . . .
C45 C 0.0573(3) 0.7774(2) 0.36265(15) 0.0374(6) Uani 1 1 d . . . . .
C46 C -0.0571(3) 0.8391(2) 0.38693(15) 0.0384(7) Uani 1 1 d . . . . .
H46 H -0.121429 0.816860 0.403905 0.046 Uiso 1 1 calc R U . . .
C47 C 0.5273(3) 0.50010(19) 0.07741(14) 0.0368(6) Uani 1 1 d . . . . .
C48 C 0.4898(3) 0.5479(2) 0.13167(15) 0.0392(7) Uani 1 1 d . . . . .
C49 C 0.5671(3) 0.4965(2) 0.17684(15) 0.0416(7) Uani 1 1 d . . . . .
H49 H 0.562635 0.511843 0.219020 0.050 Uiso 1 1 calc R U . . .
C50 C 0.6513(3) 0.4193(2) 0.14955(14) 0.0375(6) Uani 1 1 d . . . . .
C51 C 0.3889(3) 0.6364(2) 0.13836(14) 0.0391(7) Uani 1 1 d . . . . .
C52 C 0.2716(3) 0.6376(2) 0.16318(15) 0.0407(7) Uani 1 1 d . . . . .
C53 C 0.1780(3) 0.7218(2) 0.17119(16) 0.0441(7) Uani 1 1 d . . . . .
H53 H 0.098545 0.722575 0.188106 0.053 Uiso 1 1 calc R U . . .
C54 C 0.1983(3) 0.8036(2) 0.15516(16) 0.0439(7) Uani 1 1 d . . . . .
C55 C 0.3149(3) 0.8014(2) 0.12959(16) 0.0449(7) Uani 1 1 d . . . . .
H55 H 0.329590 0.857519 0.118060 0.054 Uiso 1 1 calc R U . . .
C56 C 0.4108(3) 0.7191(2) 0.12039(15) 0.0423(7) Uani 1 1 d . . . . .
C57 C 0.2460(3) 0.5497(2) 0.18140(19) 0.0533(9) Uani 1 1 d . . . . .
H57A H 0.161552 0.563061 0.201990 0.080 Uiso 1 1 calc R U . . .
H57B H 0.298252 0.508365 0.212295 0.080 Uiso 1 1 calc R U . . .
H57C H 0.261430 0.520427 0.141781 0.080 Uiso 1 1 calc R U . . .
C58 C 0.0965(3) 0.8932(2) 0.16626(19) 0.0553(9) Uani 1 1 d . . . . .
H58A H 0.019789 0.882817 0.177317 0.083 Uiso 1 1 calc R U . . .
H58B H 0.096431 0.936672 0.126209 0.083 Uiso 1 1 calc R U . . .
H58C H 0.107242 0.918463 0.202463 0.083 Uiso 1 1 calc R U . . .
C59 C 0.5351(3) 0.7192(2) 0.08996(18) 0.0546(9) Uani 1 1 d . . . . .
H59A H 0.593049 0.677749 0.117955 0.082 Uiso 1 1 calc R U . . .
H59B H 0.536156 0.781417 0.085706 0.082 Uiso 1 1 calc R U . . .
H59C H 0.556906 0.698422 0.046430 0.082 Uiso 1 1 calc R U . . .
C60 C 0.7545(3) 0.34926(19) 0.17557(14) 0.0353(6) Uani 1 1 d . . . . .
C61 C 0.7664(3) 0.3450(2) 0.24165(15) 0.0393(7) Uani 1 1 d . . . . .
H61 H 0.703861 0.385068 0.269397 0.047 Uiso 1 1 calc R U . . .
C62 C 0.8659(3) 0.2845(2) 0.26623(15) 0.0413(7) Uani 1 1 d . . . . .
H62 H 0.871436 0.282808 0.310810 0.050 Uiso 1 1 calc R U . . .
C63 C 0.9608(3) 0.22437(19) 0.22617(15) 0.0388(7) Uani 1 1 d . . . . .
C64 C 1.0679(3) 0.1640(2) 0.24952(18) 0.0489(8) Uani 1 1 d . . . . .
H64 H 1.076457 0.162794 0.293507 0.059 Uiso 1 1 calc R U . . .
C65 C 1.1587(3) 0.1077(2) 0.20945(19) 0.0542(9) Uani 1 1 d . . . . .
H65 H 1.229969 0.067563 0.225620 0.065 Uiso 1 1 calc R U . . .
C66 C 1.1472(3) 0.1087(2) 0.14431(19) 0.0524(8) Uani 1 1 d . . . . .
H66 H 1.211221 0.069519 0.116623 0.063 Uiso 1 1 calc R U . . .
C67 C 1.0448(3) 0.1655(2) 0.12036(17) 0.0440(7) Uani 1 1 d . . . . .
H67 H 1.037724 0.164632 0.076455 0.053 Uiso 1 1 calc R U . . .
C68 C 0.9495(3) 0.22548(19) 0.16033(15) 0.0374(6) Uani 1 1 d . . . . .
C69 C 0.8455(3) 0.2883(2) 0.13648(14) 0.0373(6) Uani 1 1 d . . . . .
H69 H 0.837289 0.289070 0.092497 0.045 Uiso 1 1 calc R U . . .
C70 C 1.0919(3) 0.05241(19) -0.05395(14) 0.0356(6) Uani 1 1 d . . . . .
C71 C 1.1991(3) 0.0390(2) -0.09739(15) 0.0387(7) Uani 1 1 d . . . . .
C72 C 1.2020(3) 0.1270(2) -0.12387(16) 0.0420(7) Uani 1 1 d . . . . .
H72 H 1.264541 0.139738 -0.155554 0.050 Uiso 1 1 calc R U . . .
C73 C 1.0979(3) 0.1918(2) -0.09565(14) 0.0383(7) Uani 1 1 d . . . . .
C74 C 1.2945(3) -0.05085(19) -0.10909(15) 0.0387(7) Uani 1 1 d . . . . .
C75 C 1.2932(3) -0.1016(2) -0.15589(15) 0.0399(7) Uani 1 1 d . . . . .
C76 C 1.3866(3) -0.1857(2) -0.16477(16) 0.0445(7) Uani 1 1 d . . . . .
H76 H 1.384726 -0.220908 -0.195952 0.053 Uiso 1 1 calc R U . . .
C77 C 1.4812(3) -0.2195(2) -0.13010(18) 0.0483(8) Uani 1 1 d . . . . .
C78 C 1.4812(3) -0.1675(2) -0.08433(19) 0.0538(9) Uani 1 1 d . . . . .
H78 H 1.546040 -0.189243 -0.060244 0.065 Uiso 1 1 calc R U . . .
C79 C 1.3889(3) -0.0842(2) -0.07251(18) 0.0506(8) Uani 1 1 d . . . . .
C80 C 1.1953(3) -0.0658(2) -0.19768(18) 0.0491(8) Uani 1 1 d . . . . .
H80A H 1.117883 -0.062030 -0.169738 0.074 Uiso 1 1 calc R U . . .
H80B H 1.213346 -0.107507 -0.230446 0.074 Uiso 1 1 calc R U . . .
H80C H 1.191028 -0.004764 -0.219993 0.074 Uiso 1 1 calc R U . . .
C81 C 1.5816(3) -0.3099(3) -0.1420(2) 0.0671(11) Uani 1 1 d . . . . .
H81A H 1.560183 -0.340769 -0.170907 0.101 Uiso 1 1 calc R U . . .
H81B H 1.593536 -0.348843 -0.100054 0.101 Uiso 1 1 calc R U . . .
H81C H 1.656084 -0.298802 -0.162848 0.101 Uiso 1 1 calc R U . . .
C82 C 1.3889(5) -0.0303(3) -0.0207(2) 0.0802(14) Uani 1 1 d . . . . .
H82A H 1.457137 -0.065138 0.002457 0.120 Uiso 1 1 calc R U . . .
H82B H 1.313582 -0.019402 0.010746 0.120 Uiso 1 1 calc R U . . .
H82C H 1.395902 0.028581 -0.041605 0.120 Uiso 1 1 calc R U . . .
C83 C 1.0611(3) 0.29125(19) -0.10348(15) 0.0390(7) Uani 1 1 d . . . . .
C84 C 1.1133(3) 0.3364(2) -0.15995(17) 0.0483(8) Uani 1 1 d . . . . .
H84 H 1.171394 0.301338 -0.192163 0.058 Uiso 1 1 calc R U . . .
C85 C 1.0814(3) 0.4293(2) -0.16866(18) 0.0528(9) Uani 1 1 d . . . . .
H85 H 1.117366 0.457963 -0.207063 0.063 Uiso 1 1 calc R U . . .
C86 C 0.9962(3) 0.4840(2) -0.12198(17) 0.0452(7) Uani 1 1 d . . . . .
C87 C 0.9611(3) 0.5807(2) -0.1300(2) 0.0568(9) Uani 1 1 d . . . . .
H87 H 0.993824 0.611247 -0.168542 0.068 Uiso 1 1 calc R U . . .
C88 C 0.8800(3) 0.6303(2) -0.0824(2) 0.0630(10) Uani 1 1 d . . . . .
H88 H 0.857054 0.695136 -0.088141 0.076 Uiso 1 1 calc R U . . .
C89 C 0.8305(3) 0.5868(2) -0.0253(2) 0.0646(11) Uani 1 1 d . . . . .
H89 H 0.775296 0.622067 0.007627 0.077 Uiso 1 1 calc R U . . .
C90 C 0.8613(3) 0.4939(2) -0.0168(2) 0.0561(9) Uani 1 1 d . . . . .
H90 H 0.826390 0.465020 0.021909 0.067 Uiso 1 1 calc R U . . .
C91 C 0.9446(3) 0.4399(2) -0.06486(17) 0.0427(7) Uani 1 1 d . . . . .
C92 C 0.9786(3) 0.3435(2) -0.05752(16) 0.0416(7) Uani 1 1 d . . . . .
H92 H 0.943174 0.313907 -0.019457 0.050 Uiso 1 1 calc R U . . .

loop_
_atom_site_aniso_label
_atom_site_aniso_U_11
_atom_site_aniso_U_22
_atom_site_aniso_U_33
_atom_site_aniso_U_23
_atom_site_aniso_U_13
_atom_site_aniso_U_12
O1 0.0455(13) 0.0562(14) 0.0478(14) -0.0075(11) -0.0083(11) -0.0228(12)
O2 0.0577(15) 0.0541(15) 0.0409(13) -0.0048(11) -0.0108(11) -0.0251(12)
N1 0.0366(13) 0.0250(11) 0.0387(13) -0.0019(10) -0.0124(10) -0.0080(10)
N2 0.0346(13) 0.0317(12) 0.0368(13) -0.0036(9) -0.0106(10) -0.0107(10)
N3 0.0298(12) 0.0298(12) 0.0446(14) -0.0092(10) -0.0011(10) -0.0098(10)
N4 0.0313(12) 0.0324(12) 0.0402(13) -0.0073(10) -0.0046(10) -0.0105(10)
N5 0.0335(13) 0.0334(13) 0.0366(13) -0.0064(10) -0.0111(10) -0.0046(10)
N6 0.0374(13) 0.0322(13) 0.0340(12) -0.0054(9) -0.0120(10) -0.0040(10)
N7 0.0426(14) 0.0302(12) 0.0375(13) -0.0060(10) 0.0000(11) -0.0144(11)
N8 0.0420(14) 0.0330(13) 0.0358(13) -0.0040(10) -0.0045(10) -0.0143(11)
C1 0.0342(15) 0.0270(13) 0.0389(15) -0.0010(11) -0.0110(12) -0.0085(11)
C2 0.0401(16) 0.0278(14) 0.0379(15) -0.0031(11) -0.0098(12) -0.0097(12)
C3 0.0377(16) 0.0296(14) 0.0431(16) -0.0028(12) -0.0134(13) -0.0103(12)
C4 0.0347(15) 0.0303(14) 0.0359(15) -0.0036(11) -0.0102(12) -0.0099(12)
C5 0.0390(15) 0.0289(14) 0.0373(15) -0.0035(11) -0.0132(12) -0.0079(12)
C6 0.0417(16) 0.0301(14) 0.0378(15) -0.0047(12) -0.0094(13) -0.0088(12)
C7 0.0559(19) 0.0277(14) 0.0394(16) -0.0018(12) -0.0143(14) -0.0110(13)
C8 0.0489(18) 0.0298(15) 0.0473(18) -0.0092(12) -0.0184(14) -0.0060(13)
C9 0.0383(17) 0.0361(16) 0.057(2) -0.0100(14) -0.0133(14) -0.0057(13)
C10 0.0411(16) 0.0312(15) 0.0497(18) -0.0044(13) -0.0107(14) -0.0097(13)
C11 0.054(2) 0.0355(17) 0.055(2) -0.0021(14) 0.0010(16) -0.0149(15)
C12 0.061(2) 0.0314(16) 0.061(2) -0.0111(15) -0.0215(18) -0.0001(15)
C13 0.052(2) 0.0416(19) 0.089(3) -0.0029(18) 0.004(2) -0.0175(17)
C14 0.0314(14) 0.0296(14) 0.0343(14) -0.0018(11) -0.0082(11) -0.0065(11)
C15 0.0330(15) 0.0334(15) 0.0400(16) -0.0070(12) -0.0067(12) -0.0109(12)
C16 0.0287(14) 0.0423(16) 0.0401(16) -0.0054(12) -0.0074(12) -0.0105(12)
C17 0.0294(14) 0.0348(15) 0.0364(15) -0.0004(12) -0.0037(12) -0.0065(12)
C18 0.0291(15) 0.0485(18) 0.0468(18) 0.0026(14) -0.0092(13) -0.0079(13)
C19 0.0327(16) 0.0397(17) 0.0539(19) 0.0074(14) -0.0027(14) -0.0024(13)
C20 0.0479(19) 0.0303(15) 0.0512(19) -0.0020(13) -0.0004(15) -0.0051(13)
C21 0.0465(18) 0.0319(15) 0.0456(17) -0.0025(13) -0.0076(14) -0.0103(13)
C22 0.0349(15) 0.0301(14) 0.0348(15) -0.0011(11) -0.0022(12) -0.0071(12)
C23 0.0407(16) 0.0318(14) 0.0361(15) -0.0039(11) -0.0114(13) -0.0100(12)
C24 0.0301(14) 0.0310(14) 0.0391(15) -0.0084(12) -0.0030(12) -0.0086(11)
C25 0.0351(15) 0.0315(14) 0.0417(16) -0.0092(12) -0.0041(12) -0.0085(12)
C26 0.0335(15) 0.0325(15) 0.0468(17) -0.0095(12) 0.0009(13) -0.0120(12)
C27 0.0329(15) 0.0331(15) 0.0421(16) -0.0107(12) -0.0018(12) -0.0101(12)
C28 0.0285(14) 0.0296(14) 0.0443(16) -0.0083(12) -0.0002(12) -0.0102(11)
C29 0.0351(16) 0.0384(16) 0.0442(16) -0.0067(13) -0.0050(13) -0.0093(13)
C30 0.0427(17) 0.0346(16) 0.0443(17) -0.0006(13) -0.0071(14) -0.0054(13)
C31 0.0373(16) 0.0299(15) 0.0523(18) -0.0047(13) -0.0025(14) -0.0080(12)
C32 0.0388(16) 0.0299(14) 0.0450(17) -0.0081(12) -0.0014(13) -0.0099(12)
C33 0.0353(15) 0.0301(14) 0.0419(16) -0.0035(12) -0.0022(12) -0.0112(12)
C34 0.055(2) 0.053(2) 0.0484(19) -0.0103(15) -0.0122(16) -0.0134(17)
C35 0.049(2) 0.0315(16) 0.064(2) -0.0048(15) -0.0025(17) -0.0066(14)
C36 0.0488(19) 0.0366(16) 0.0448(17) -0.0059(13) -0.0082(14) -0.0095(14)
C37 0.0324(14) 0.0326(14) 0.0404(16) -0.0092(12) -0.0022(12) -0.0094(12)
C38 0.0388(16) 0.0356(16) 0.0568(19) -0.0126(14) 0.0027(14) -0.0153(13)
C39 0.0347(16) 0.0382(16) 0.0562(19) -0.0101(14) 0.0033(14) -0.0156(13)
C40 0.0325(15) 0.0356(15) 0.0395(16) -0.0071(12) -0.0045(12) -0.0106(12)
C41 0.0314(15) 0.0429(17) 0.0451(17) -0.0107(13) -0.0029(13) -0.0094(13)
C42 0.0379(16) 0.0411(17) 0.0496(19) -0.0113(14) -0.0064(14) -0.0043(13)
C43 0.0437(18) 0.0345(16) 0.065(2) -0.0127(15) -0.0049(16) -0.0085(14)
C44 0.0410(17) 0.0362(16) 0.065(2) -0.0117(15) -0.0017(15) -0.0140(14)
C45 0.0340(15) 0.0329(15) 0.0438(17) -0.0070(12) -0.0034(13) -0.0106(12)
C46 0.0305(15) 0.0342(15) 0.0490(17) -0.0082(13) -0.0009(13) -0.0114(12)
C47 0.0339(15) 0.0336(15) 0.0385(15) -0.0043(12) -0.0117(12) -0.0039(12)
C48 0.0390(16) 0.0354(15) 0.0372(15) -0.0054(12) -0.0108(13) -0.0036(12)
C49 0.0434(17) 0.0382(16) 0.0381(16) -0.0094(12) -0.0127(13) -0.0030(13)
C50 0.0377(16) 0.0349(15) 0.0383(15) -0.0055(12) -0.0123(12) -0.0073(12)
C51 0.0398(16) 0.0334(15) 0.0372(16) -0.0076(12) -0.0134(13) 0.0004(12)
C52 0.0419(16) 0.0346(15) 0.0419(17) -0.0074(13) -0.0132(13) -0.0046(13)
C53 0.0407(17) 0.0380(16) 0.0482(18) -0.0087(13) -0.0132(14) -0.0030(13)
C54 0.0456(18) 0.0349(16) 0.0464(18) -0.0077(13) -0.0203(14) -0.0005(13)
C55 0.0507(18) 0.0349(16) 0.0461(18) -0.0074(13) -0.0152(15) -0.0066(14)
C56 0.0438(17) 0.0396(16) 0.0388(16) -0.0049(13) -0.0119(13) -0.0066(13)
C57 0.0467(19) 0.0382(18) 0.071(2) -0.0082(16) -0.0113(17) -0.0085(15)
C58 0.052(2) 0.0396(18) 0.067(2) -0.0183(16) -0.0214(18) 0.0035(15)
C59 0.0482(19) 0.051(2) 0.058(2) -0.0075(16) -0.0069(16) -0.0101(16)
C60 0.0348(15) 0.0320(14) 0.0397(15) -0.0025(12) -0.0121(12) -0.0098(12)
C61 0.0442(17) 0.0373(16) 0.0369(15) -0.0083(12) -0.0111(13) -0.0107(13)
C62 0.0512(18) 0.0358(16) 0.0393(16) -0.0010(12) -0.0191(14) -0.0133(14)
C63 0.0420(16) 0.0308(15) 0.0465(17) 0.0017(12) -0.0190(13) -0.0124(12)
C64 0.0514(19) 0.0415(18) 0.055(2) 0.0044(14) -0.0269(16) -0.0129(15)
C65 0.0452(19) 0.0425(19) 0.070(2) 0.0055(16) -0.0251(17) -0.0076(15)
C66 0.0415(18) 0.0384(18) 0.067(2) -0.0044(16) -0.0121(16) -0.0024(14)
C67 0.0418(17) 0.0342(16) 0.0505(18) -0.0051(13) -0.0116(14) -0.0052(13)
C68 0.0367(15) 0.0295(14) 0.0450(16) -0.0020(12) -0.0128(13) -0.0084(12)
C69 0.0388(16) 0.0370(15) 0.0347(15) -0.0029(12) -0.0120(12) -0.0093(12)
C70 0.0418(16) 0.0269(14) 0.0371(15) -0.0037(11) -0.0047(12) -0.0122(12)
C71 0.0420(16) 0.0315(15) 0.0418(16) -0.0058(12) -0.0029(13) -0.0138(12)
C72 0.0434(17) 0.0327(15) 0.0459(17) -0.0043(13) 0.0024(14) -0.0147(13)
C73 0.0450(17) 0.0318(14) 0.0374(15) -0.0035(12) -0.0020(13) -0.0159(13)
C74 0.0396(16) 0.0304(14) 0.0424(16) -0.0016(12) -0.0019(13) -0.0124(12)
C75 0.0388(16) 0.0328(15) 0.0430(16) -0.0047(12) -0.0007(13) -0.0104(12)
C76 0.0428(17) 0.0350(16) 0.0474(18) -0.0092(13) 0.0004(14) -0.0069(13)
C77 0.0362(17) 0.0363(17) 0.059(2) 0.0013(14) -0.0039(15) -0.0038(13)
C78 0.050(2) 0.0415(18) 0.068(2) 0.0066(16) -0.0243(17) -0.0120(15)
C79 0.056(2) 0.0384(17) 0.057(2) 0.0016(14) -0.0181(16) -0.0153(15)
C80 0.0460(19) 0.0394(17) 0.060(2) -0.0138(15) -0.0104(16) -0.0086(14)
C81 0.048(2) 0.045(2) 0.087(3) -0.0035(19) -0.006(2) 0.0020(16)
C82 0.108(4) 0.054(2) 0.092(3) -0.009(2) -0.057(3) -0.020(2)
C83 0.0405(16) 0.0304(14) 0.0445(17) -0.0041(12) -0.0005(13) -0.0146(13)
C84 0.053(2) 0.0344(16) 0.0506(19) -0.0089(14) 0.0113(15) -0.0174(15)
C85 0.056(2) 0.0378(17) 0.056(2) -0.0012(15) 0.0087(16) -0.0199(15)
C86 0.0435(18) 0.0312(15) 0.059(2) -0.0055(13) -0.0032(15) -0.0133(13)
C87 0.050(2) 0.0325(16) 0.083(3) -0.0066(16) -0.0002(18) -0.0157(15)
C88 0.049(2) 0.0340(18) 0.103(3) -0.0133(18) -0.002(2) -0.0146(16)
C89 0.052(2) 0.0430(19) 0.096(3) -0.0278(19) 0.009(2) -0.0167(17)
C90 0.049(2) 0.0414(18) 0.074(2) -0.0197(17) 0.0115(17) -0.0172(16)
C91 0.0368(16) 0.0330(15) 0.0584(19) -0.0102(13) -0.0006(14) -0.0143(13)
C92 0.0448(17) 0.0343(15) 0.0454(17) -0.0075(13) 0.0041(14) -0.0187(13)

loop_
_atom_type_symbol
_atom_type_description
_atom_type_scat_dispersion_real
_atom_type_scat_dispersion_imag
_atom_type_scat_source
C C 0.0033 0.0016 'International Tables Vol C Tables 4.2.6.8 and 6.1.1.4'
H H 0.0000 0.0000 'International Tables Vol C Tables 4.2.6.8 and 6.1.1.4'
N N 0.0061 0.0033 'International Tables Vol C Tables 4.2.6.8 and 6.1.1.4'
O O 0.0106 0.0060 'International Tables Vol C Tables 4.2.6.8 and 6.1.1.4'

loop_
_geom_angle_atom_site_label_1
_geom_angle_atom_site_label_2
_geom_angle_atom_site_label_3
_geom_angle
_geom_angle_site_symmetry_1
_geom_angle_site_symmetry_3
_geom_angle_publ_flag
H1O O1 H2O 110(4) . . ?
H3O O2 H4O 101(4) . . ?
C4 N1 C1 109.2(2) . . ?
C4 N1 H1N 125(2) . . ?
C1 N1 H1N 125(2) . . ?
N2 N2 C1 113.4(3) 2_566 . ?
C27 N3 C24 108.9(2) . . ?
C27 N3 H3N 127(2) . . ?
C24 N3 H3N 123(2) . . ?
N4 N4 C24 113.1(3) 2_476 . ?
C50 N5 C47 109.0(2) . . ?
C50 N5 H5N 128(2) . . ?
C47 N5 H5N 123(2) . . ?
N6 N6 C47 113.8(3) 2_665 . ?
C73 N7 C70 108.8(2) . . ?
C73 N7 H7N 126(2) . . ?
C70 N7 H7N 125(2) . . ?
N8 N8 C70 113.6(3) 2_755 . ?
N2 C1 N1 126.1(2) . . ?
N2 C1 C2 125.8(2) . . ?
N1 C1 C2 108.0(2) . . ?
C1 C2 C3 106.6(2) . . ?
C1 C2 C5 124.8(3) . . ?
C3 C2 C5 128.3(3) . . ?
C4 C3 C2 108.8(3) . . ?
C4 C3 H3 125.6 . . ?
C2 C3 H3 125.6 . . ?
N1 C4 C3 107.4(2) . . ?
N1 C4 C14 123.1(2) . . ?
C3 C4 C14 129.3(3) . . ?
C6 C5 C10 120.3(3) . . ?
C6 C5 C2 120.9(3) . . ?
C10 C5 C2 118.8(3) . . ?
C5 C6 C7 118.7(3) . . ?
C5 C6 C11 121.4(3) . . ?
C7 C6 C11 119.9(3) . . ?
C8 C7 C6 122.2(3) . . ?
C8 C7 H7 118.9 . . ?
C6 C7 H7 118.9 . . ?
C7 C8 C9 117.9(3) . . ?
C7 C8 C12 121.6(3) . . ?
C9 C8 C12 120.5(3) . . ?
C8 C9 C10 121.7(3) . . ?
C8 C9 H9 119.1 . . ?
C10 C9 H9 119.1 . . ?
C9 C10 C5 119.2(3) . . ?
C9 C10 C13 119.5(3) . . ?
C5 C10 C13 121.3(3) . . ?
C6 C11 H11A 109.5 . . ?
C6 C11 H11B 109.5 . . ?
H11A C11 H11B 109.5 . . ?
C6 C11 H11C 109.5 . . ?
H11A C11 H11C 109.5 . . ?
H11B C11 H11C 109.5 . . ?
C8 C12 H12A 109.5 . . ?
C8 C12 H12B 109.5 . . ?
H12A C12 H12B 109.5 . . ?
C8 C12 H12C 109.5 . . ?
H12A C12 H12C 109.5 . . ?
H12B C12 H12C 109.5 . . ?
C10 C13 H13A 109.5 . . ?
C10 C13 H13B 109.5 . . ?
H13A C13 H13B 109.5 . . ?
C10 C13 H13C 109.5 . . ?
H13A C13 H13C 109.5 . . ?
H13B C13 H13C 109.5 . . ?
C23 C14 C15 118.4(3) . . ?
C23 C14 C4 122.0(3) . . ?
C15 C14 C4 119.5(3) . . ?
C16 C15 C14 121.2(3) . . ?
C16 C15 H15 119.4 . . ?
C14 C15 H15 119.4 . . ?
C15 C16 C17 120.9(3) . . ?
C15 C16 H16 119.6 . . ?
C17 C16 H16 119.6 . . ?
C22 C17 C16 118.6(3) . . ?
C22 C17 C18 118.5(3) . . ?
C16 C17 C18 122.9(3) . . ?
C19 C18 C17 121.2(3) . . ?
C19 C18 H18 119.4 . . ?
C17 C18 H18 119.4 . . ?
C18 C19 C20 120.1(3) . . ?
C18 C19 H19 120.0 . . ?
C20 C19 H19 120.0 . . ?
C21 C20 C19 120.6(3) . . ?
C21 C20 H20 119.7 . . ?
C19 C20 H20 119.7 . . ?
C20 C21 C22 120.4(3) . . ?
C20 C21 H21 119.8 . . ?
C22 C21 H21 119.8 . . ?
C23 C22 C17 119.1(3) . . ?
C23 C22 C21 121.7(3) . . ?
C17 C22 C21 119.2(3) . . ?
C14 C23 C22 121.9(3) . . ?
C14 C23 H23 119.1 . . ?
C22 C23 H23 119.1 . . ?
N4 C24 N3 124.6(2) . . ?
N4 C24 C25 126.8(3) . . ?
N3 C24 C25 108.6(2) . . ?
C24 C25 C26 106.4(2) . . ?
C24 C25 C28 127.1(3) . . ?
C26 C25 C28 126.5(3) . . ?
C27 C26 C25 108.7(3) . . ?
C27 C26 H26 125.6 . . ?
C25 C26 H26 125.6 . . ?
N3 C27 C26 107.4(2) . . ?
N3 C27 C37 122.6(3) . . ?
C26 C27 C37 130.0(3) . . ?
C29 C28 C33 119.5(3) . . ?
C29 C28 C25 120.5(3) . . ?
C33 C28 C25 120.0(3) . . ?
C30 C29 C28 119.5(3) . . ?
C30 C29 C34 120.4(3) . . ?
C28 C29 C34 120.1(3) . . ?
C31 C30 C29 121.8(3) . . ?
C31 C30 H30 119.1 . . ?
C29 C30 H30 119.1 . . ?
C32 C31 C30 117.9(3) . . ?
C32 C31 C35 120.5(3) . . ?
C30 C31 C35 121.6(3) . . ?
C31 C32 C33 122.4(3) . . ?
C31 C32 H32 118.8 . . ?
C33 C32 H32 118.8 . . ?
C32 C33 C28 118.8(3) . . ?
C32 C33 C36 119.7(3) . . ?
C28 C33 C36 121.5(3) . . ?
C29 C34 H34A 109.5 . . ?
C29 C34 H34B 109.5 . . ?
H34A C34 H34B 109.5 . . ?
C29 C34 H34C 109.5 . . ?
H34A C34 H34C 109.5 . . ?
H34B C34 H34C 109.5 . . ?
C31 C35 H35A 109.5 . . ?
C31 C35 H35B 109.5 . . ?
H35A C35 H35B 109.5 . . ?
C31 C35 H35C 109.5 . . ?
H35A C35 H35C 109.5 . . ?
H35B C35 H35C 109.5 . . ?
C33 C36 H36A 109.5 . . ?
C33 C36 H36B 109.5 . . ?
H36A C36 H36B 109.5 . . ?
C33 C36 H36C 109.5 . . ?
H36A C36 H36C 109.5 . . ?
H36B C36 H36C 109.5 . . ?
C46 C37 C38 118.7(3) . . ?
C46 C37 C27 122.2(3) . . ?
C38 C37 C27 119.2(3) . . ?
C39 C38 C37 120.7(3) . . ?
C39 C38 H38 119.6 . . ?
C37 C38 H38 119.6 . . ?
C38 C39 C40 121.5(3) . . ?
C38 C39 H39 119.2 . . ?
C40 C39 H39 119.2 . . ?
C39 C40 C41 122.9(3) . . ?
C39 C40 C45 118.3(3) . . ?
C41 C40 C45 118.8(3) . . ?
C42 C41 C40 121.3(3) . . ?
C42 C41 H41 119.4 . . ?
C40 C41 H41 119.4 . . ?
C41 C42 C43 119.7(3) . . ?
C41 C42 H42 120.1 . . ?
C43 C42 H42 120.1 . . ?
C44 C43 C42 120.8(3) . . ?
C44 C43 H43 119.6 . . ?
C42 C43 H43 119.6 . . ?
C43 C44 C45 120.9(3) . . ?
C43 C44 H44 119.5 . . ?
C45 C44 H44 119.5 . . ?
C44 C45 C46 122.4(3) . . ?
C44 C45 C40 118.4(3) . . ?
C46 C45 C40 119.2(3) . . ?
C37 C46 C45 121.7(3) . . ?
C37 C46 H46 119.2 . . ?
C45 C46 H46 119.2 . . ?
N6 C47 N5 126.5(3) . . ?
N6 C47 C48 124.8(3) . . ?
N5 C47 C48 108.7(3) . . ?
C47 C48 C49 106.4(3) . . ?
C47 C48 C51 125.5(3) . . ?
C49 C48 C51 128.1(3) . . ?
C50 C49 C48 108.7(3) . . ?
C50 C49 H49 125.7 . . ?
C48 C49 H49 125.7 . . ?
N5 C50 C49 107.2(2) . . ?
N5 C50 C60 123.7(3) . . ?
C49 C50 C60 129.0(3) . . ?
C52 C51 C56 119.9(3) . . ?
C52 C51 C48 120.0(3) . . ?
C56 C51 C48 120.0(3) . . ?
C53 C52 C51 119.2(3) . . ?
C53 C52 C57 120.1(3) . . ?
C51 C52 C57 120.7(3) . . ?
C54 C53 C52 121.7(3) . . ?
C54 C53 H53 119.2 . . ?
C52 C53 H53 119.2 . . ?
C53 C54 C55 118.5(3) . . ?
C53 C54 C58 120.6(3) . . ?
C55 C54 C58 120.9(3) . . ?
C54 C55 C56 121.8(3) . . ?
C54 C55 H55 119.1 . . ?
C56 C55 H55 119.1 . . ?
C55 C56 C51 118.9(3) . . ?
C55 C56 C59 120.6(3) . . ?
C51 C56 C59 120.5(3) . . ?
C52 C57 H57A 109.5 . . ?
C52 C57 H57B 109.5 . . ?
H57A C57 H57B 109.5 . . ?
C52 C57 H57C 109.5 . . ?
H57A C57 H57C 109.5 . . ?
H57B C57 H57C 109.5 . . ?
C54 C58 H58A 109.5 . . ?
C54 C58 H58B 109.5 . . ?
H58A C58 H58B 109.5 . . ?
C54 C58 H58C 109.5 . . ?
H58A C58 H58C 109.5 . . ?
H58B C58 H58C 109.5 . . ?
C56 C59 H59A 109.5 . . ?
C56 C59 H59B 109.5 . . ?
H59A C59 H59B 109.5 . . ?
C56 C59 H59C 109.5 . . ?
H59A C59 H59C 109.5 . . ?
H59B C59 H59C 109.5 . . ?
C69 C60 C61 118.3(3) . . ?
C69 C60 C50 121.8(3) . . ?
C61 C60 C50 119.8(3) . . ?
C62 C61 C60 121.3(3) . . ?
C62 C61 H61 119.4 . . ?
C60 C61 H61 119.4 . . ?
C61 C62 C63 120.8(3) . . ?
C61 C62 H62 119.6 . . ?
C63 C62 H62 119.6 . . ?
C62 C63 C68 119.0(3) . . ?
C62 C63 C64 122.0(3) . . ?
C68 C63 C64 119.0(3) . . ?
C65 C64 C63 120.6(3) . . ?
C65 C64 H64 119.7 . . ?
C63 C64 H64 119.7 . . ?
C64 C65 C66 120.3(3) . . ?
C64 C65 H65 119.9 . . ?
C66 C65 H65 119.9 . . ?
C67 C66 C65 120.6(3) . . ?
C67 C66 H66 119.7 . . ?
C65 C66 H66 119.7 . . ?
C66 C67 C68 120.6(3) . . ?
C66 C67 H67 119.7 . . ?
C68 C67 H67 119.7 . . ?
C69 C68 C67 122.3(3) . . ?
C69 C68 C63 118.9(3) . . ?
C67 C68 C63 118.8(3) . . ?
C60 C69 C68 121.7(3) . . ?
C60 C69 H69 119.2 . . ?
C68 C69 H69 119.2 . . ?
N8 C70 N7 125.5(3) . . ?
N8 C70 C71 125.7(3) . . ?
N7 C70 C71 108.8(2) . . ?
C70 C71 C72 106.5(3) . . ?
C70 C71 C74 125.8(3) . . ?
C72 C71 C74 127.6(3) . . ?
C73 C72 C71 108.3(3) . . ?
C73 C72 H72 125.9 . . ?
C71 C72 H72 125.9 . . ?
N7 C73 C72 107.6(3) . . ?
N7 C73 C83 122.4(3) . . ?
C72 C73 C83 129.9(3) . . ?
C75 C74 C79 119.8(3) . . ?
C75 C74 C71 121.6(3) . . ?
C79 C74 C71 118.5(3) . . ?
C74 C75 C76 118.7(3) . . ?
C74 C75 C80 121.0(3) . . ?
C76 C75 C80 120.3(3) . . ?
C77 C76 C75 122.7(3) . . ?
C77 C76 H76 118.7 . . ?
C75 C76 H76 118.7 . . ?
C76 C77 C78 117.7(3) . . ?
C76 C77 C81 121.0(3) . . ?
C78 C77 C81 121.3(3) . . ?
C77 C78 C79 122.0(3) . . ?
C77 C78 H78 119.0 . . ?
C79 C78 H78 119.0 . . ?
C78 C79 C74 119.2(3) . . ?
C78 C79 C82 121.0(3) . . ?
C74 C79 C82 119.9(3) . . ?
C75 C80 H80A 109.5 . . ?
C75 C80 H80B 109.5 . . ?
H80A C80 H80B 109.5 . . ?
C75 C80 H80C 109.5 . . ?
H80A C80 H80C 109.5 . . ?
H80B C80 H80C 109.5 . . ?
C77 C81 H81A 109.5 . . ?
C77 C81 H81B 109.5 . . ?
H81A C81 H81B 109.5 . . ?
C77 C81 H81C 109.5 . . ?
H81A C81 H81C 109.5 . . ?
H81B C81 H81C 109.5 . . ?
C79 C82 H82A 109.5 . . ?
C79 C82 H82B 109.5 . . ?
H82A C82 H82B 109.5 . . ?
C79 C82 H82C 109.5 . . ?
H82A C82 H82C 109.5 . . ?
H82B C82 H82C 109.5 . . ?
C92 C83 C84 118.2(3) . . ?
C92 C83 C73 122.4(3) . . ?
C84 C83 C73 119.4(3) . . ?
C85 C84 C83 120.9(3) . . ?
C85 C84 H84 119.5 . . ?
C83 C84 H84 119.5 . . ?
C84 C85 C86 121.5(3) . . ?
C84 C85 H85 119.3 . . ?
C86 C85 H85 119.3 . . ?
C85 C86 C91 118.4(3) . . ?
C85 C86 C87 122.6(3) . . ?
C91 C86 C87 119.1(3) . . ?
C88 C87 C86 120.1(3) . . ?
C88 C87 H87 119.9 . . ?
C86 C87 H87 119.9 . . ?
C87 C88 C89 120.9(3) . . ?
C87 C88 H88 119.5 . . ?
C89 C88 H88 119.5 . . ?
C90 C89 C88 120.2(4) . . ?
C90 C89 H89 119.9 . . ?
C88 C89 H89 119.9 . . ?
C89 C90 C91 120.8(3) . . ?
C89 C90 H90 119.6 . . ?
C91 C90 H90 119.6 . . ?
C92 C91 C86 118.8(3) . . ?
C92 C91 C90 122.3(3) . . ?
C86 C91 C90 118.9(3) . . ?
C83 C92 C91 122.2(3) . . ?
C83 C92 H92 118.9 . . ?
C91 C92 H92 118.9 . . ?

loop_
_geom_bond_atom_site_label_1
_geom_bond_atom_site_label_2
_geom_bond_distance
_geom_bond_site_symmetry_2
_geom_bond_publ_flag
O1 H1O 0.857(19) . ?
O1 H2O 0.868(19) . ?
O2 H3O 0.849(19) . ?
O2 H4O 0.851(19) . ?
N1 C4 1.376(4) . ?
N1 C1 1.384(3) . ?
N1 H1N 0.899(18) . ?
N2 N2 1.290(4) 2_566 ?
N2 C1 1.369(4) . ?
N3 C27 1.374(4) . ?
N3 C24 1.386(3) . ?
N3 H3N 0.911(18) . ?
N4 N4 1.301(4) 2_476 ?
N4 C24 1.375(4) . ?
N5 C50 1.376(4) . ?
N5 C47 1.378(4) . ?
N5 H5N 0.900(18) . ?
N6 N6 1.288(5) 2_665 ?
N6 C47 1.371(4) . ?
N7 C73 1.375(4) . ?
N7 C70 1.379(4) . ?
N7 H7N 0.899(18) . ?
N8 N8 1.296(5) 2_755 ?
N8 C70 1.370(4) . ?
C1 C2 1.396(4) . ?
C2 C3 1.402(4) . ?
C2 C5 1.486(4) . ?
C3 C4 1.387(4) . ?
C3 H3 0.9500 . ?
C4 C14 1.456(4) . ?
C5 C6 1.396(4) . ?
C5 C10 1.396(4) . ?
C6 C7 1.399(4) . ?
C6 C11 1.505(4) . ?
C7 C8 1.386(5) . ?
C7 H7 0.9500 . ?
C8 C9 1.390(5) . ?
C8 C12 1.506(4) . ?
C9 C10 1.396(4) . ?
C9 H9 0.9500 . ?
C10 C13 1.499(5) . ?
C11 H11A 0.9800 . ?
C11 H11B 0.9800 . ?
C11 H11C 0.9800 . ?
C12 H12A 0.9800 . ?
C12 H12B 0.9800 . ?
C12 H12C 0.9800 . ?
C13 H13A 0.9800 . ?
C13 H13B 0.9800 . ?
C13 H13C 0.9800 . ?
C14 C23 1.381(4) . ?
C14 C15 1.412(4) . ?
C15 C16 1.371(4) . ?
C15 H15 0.9500 . ?
C16 C17 1.418(4) . ?
C16 H16 0.9500 . ?
C17 C22 1.414(4) . ?
C17 C18 1.418(4) . ?
C18 C19 1.364(5) . ?
C18 H18 0.9500 . ?
C19 C20 1.404(5) . ?
C19 H19 0.9500 . ?
C20 C21 1.369(4) . ?
C20 H20 0.9500 . ?
C21 C22 1.419(4) . ?
C21 H21 0.9500 . ?
C22 C23 1.412(4) . ?
C23 H23 0.9500 . ?
C24 C25 1.390(4) . ?
C25 C26 1.406(4) . ?
C25 C28 1.485(4) . ?
C26 C27 1.392(4) . ?
C26 H26 0.9500 . ?
C27 C37 1.455(4) . ?
C28 C29 1.403(4) . ?
C28 C33 1.406(4) . ?
C29 C30 1.389(4) . ?
C29 C34 1.504(4) . ?
C30 C31 1.389(5) . ?
C30 H30 0.9500 . ?
C31 C32 1.381(4) . ?
C31 C35 1.513(4) . ?
C32 C33 1.393(4) . ?
C32 H32 0.9500 . ?
C33 C36 1.501(4) . ?
C34 H34A 0.9800 . ?
C34 H34B 0.9800 . ?
C34 H34C 0.9800 . ?
C35 H35A 0.9800 . ?
C35 H35B 0.9800 . ?
C35 H35C 0.9800 . ?
C36 H36A 0.9800 . ?
C36 H36B 0.9800 . ?
C36 H36C 0.9800 . ?
C37 C46 1.374(4) . ?
C37 C38 1.421(4) . ?
C38 C39 1.364(4) . ?
C38 H38 0.9500 . ?
C39 C40 1.411(4) . ?
C39 H39 0.9500 . ?
C40 C41 1.413(4) . ?
C40 C45 1.420(4) . ?
C41 C42 1.361(4) . ?
C41 H41 0.9500 . ?
C42 C43 1.402(5) . ?
C42 H42 0.9500 . ?
C43 C44 1.360(4) . ?
C43 H43 0.9500 . ?
C44 C45 1.413(4) . ?
C44 H44 0.9500 . ?
C45 C46 1.414(4) . ?
C46 H46 0.9500 . ?
C47 C48 1.389(4) . ?
C48 C49 1.403(4) . ?
C48 C51 1.480(4) . ?
C49 C50 1.393(4) . ?
C49 H49 0.9500 . ?
C50 C60 1.458(4) . ?
C51 C52 1.401(4) . ?
C51 C56 1.403(4) . ?
C52 C53 1.399(4) . ?
C52 C57 1.505(4) . ?
C53 C54 1.379(5) . ?
C53 H53 0.9500 . ?
C54 C55 1.390(5) . ?
C54 C58 1.508(4) . ?
C55 C56 1.396(4) . ?
C55 H55 0.9500 . ?
C56 C59 1.506(5) . ?
C57 H57A 0.9800 . ?
C57 H57B 0.9800 . ?
C57 H57C 0.9800 . ?
C58 H58A 0.9800 . ?
C58 H58B 0.9800 . ?
C58 H58C 0.9800 . ?
C59 H59A 0.9800 . ?
C59 H59B 0.9800 . ?
C59 H59C 0.9800 . ?
C60 C69 1.388(4) . ?
C60 C61 1.416(4) . ?
C61 C62 1.364(4) . ?
C61 H61 0.9500 . ?
C62 C63 1.413(4) . ?
C62 H62 0.9500 . ?
C63 C68 1.419(4) . ?
C63 C64 1.420(4) . ?
C64 C65 1.363(5) . ?
C64 H64 0.9500 . ?
C65 C66 1.405(5) . ?
C65 H65 0.9500 . ?
C66 C67 1.369(4) . ?
C66 H66 0.9500 . ?
C67 C68 1.413(4) . ?
C67 H67 0.9500 . ?
C68 C69 1.408(4) . ?
C69 H69 0.9500 . ?
C70 C71 1.384(4) . ?
C71 C72 1.412(4) . ?
C71 C74 1.481(4) . ?
C72 C73 1.388(4) . ?
C72 H72 0.9500 . ?
C73 C83 1.456(4) . ?
C74 C75 1.395(4) . ?
C74 C79 1.403(5) . ?
C75 C76 1.400(4) . ?
C75 C80 1.509(5) . ?
C76 C77 1.379(5) . ?
C76 H76 0.9500 . ?
C77 C78 1.385(5) . ?
C77 C81 1.513(4) . ?
C78 C79 1.396(5) . ?
C78 H78 0.9500 . ?
C79 C82 1.512(5) . ?
C80 H80A 0.9800 . ?
C80 H80B 0.9800 . ?
C80 H80C 0.9800 . ?
C81 H81A 0.9800 . ?
C81 H81B 0.9800 . ?
C81 H81C 0.9800 . ?
C82 H82A 0.9800 . ?
C82 H82B 0.9800 . ?
C82 H82C 0.9800 . ?
C83 C92 1.369(4) . ?
C83 C84 1.418(4) . ?
C84 C85 1.362(4) . ?
C84 H84 0.9500 . ?
C85 C86 1.409(5) . ?
C85 H85 0.9500 . ?
C86 C91 1.414(4) . ?
C86 C87 1.416(4) . ?
C87 C88 1.368(5) . ?
C87 H87 0.9500 . ?
C88 C89 1.398(6) . ?
C88 H88 0.9500 . ?
C89 C90 1.362(5) . ?
C89 H89 0.9500 . ?
C90 C91 1.416(4) . ?
C90 H90 0.9500 . ?
C91 C92 1.413(4) . ?
C92 H92 0.9500 . ?

loop_
_geom_hbond_atom_site_label_D
_geom_hbond_atom_site_label_H
_geom_hbond_atom_site_label_A
_geom_hbond_distance_DH
_geom_hbond_distance_HA
_geom_hbond_distance_DA
_geom_hbond_angle_DHA
_geom_hbond_site_symmetry_A
_geom_hbond_publ_flag
N1 H1N O1 0.899(18) 2.232(19) 3.121(3) 170(3) . yes
N3 H3N O1 0.911(18) 2.373(19) 3.274(3) 171(3) . yes
N5 H5N O2 0.900(18) 2.261(19) 3.152(3) 171(3) . yes
N7 H7N O2 0.899(18) 2.30(2) 3.192(4) 170(3) . yes

loop_
_geom_torsion_atom_site_label_1
_geom_torsion_atom_site_label_2
_geom_torsion_atom_site_label_3
_geom_torsion_atom_site_label_4
_geom_torsion
_geom_torsion_site_symmetry_1
_geom_torsion_site_symmetry_2
_geom_torsion_site_symmetry_3
_geom_torsion_site_symmetry_4
_geom_torsion_publ_flag
N2 N2 C1 N1 0.6(5) 2_566 . . . ?
N2 N2 C1 C2 178.9(3) 2_566 . . . ?
C4 N1 C1 N2 178.4(3) . . . . ?
C4 N1 C1 C2 -0.2(3) . . . . ?
N2 C1 C2 C3 -178.8(3) . . . . ?
N1 C1 C2 C3 -0.2(3) . . . . ?
N2 C1 C2 C5 -4.1(5) . . . . ?
N1 C1 C2 C5 174.5(3) . . . . ?
C1 C2 C3 C4 0.5(3) . . . . ?
C5 C2 C3 C4 -174.0(3) . . . . ?
C1 N1 C4 C3 0.5(3) . . . . ?
C1 N1 C4 C14 -174.4(3) . . . . ?
C2 C3 C4 N1 -0.6(3) . . . . ?
C2 C3 C4 C14 173.9(3) . . . . ?
C1 C2 C5 C6 96.0(4) . . . . ?
C3 C2 C5 C6 -90.4(4) . . . . ?
C1 C2 C5 C10 -83.8(4) . . . . ?
C3 C2 C5 C10 89.7(4) . . . . ?
C10 C5 C6 C7 1.2(4) . . . . ?
C2 C5 C6 C7 -178.7(3) . . . . ?
C10 C5 C6 C11 -179.0(3) . . . . ?
C2 C5 C6 C11 1.2(4) . . . . ?
C5 C6 C7 C8 -0.5(4) . . . . ?
C11 C6 C7 C8 179.6(3) . . . . ?
C6 C7 C8 C9 -0.4(5) . . . . ?
C6 C7 C8 C12 -179.0(3) . . . . ?
C7 C8 C9 C10 0.6(5) . . . . ?
C12 C8 C9 C10 179.3(3) . . . . ?
C8 C9 C10 C5 0.1(5) . . . . ?
C8 C9 C10 C13 -179.3(3) . . . . ?
C6 C5 C10 C9 -1.0(4) . . . . ?
C2 C5 C10 C9 178.9(3) . . . . ?
C6 C5 C10 C13 178.4(3) . . . . ?
C2 C5 C10 C13 -1.8(5) . . . . ?
N1 C4 C14 C23 18.8(4) . . . . ?
C3 C4 C14 C23 -154.9(3) . . . . ?
N1 C4 C14 C15 -163.7(3) . . . . ?
C3 C4 C14 C15 22.6(5) . . . . ?
C23 C14 C15 C16 0.9(4) . . . . ?
C4 C14 C15 C16 -176.7(3) . . . . ?
C14 C15 C16 C17 -0.8(4) . . . . ?
C15 C16 C17 C22 0.0(4) . . . . ?
C15 C16 C17 C18 -179.8(3) . . . . ?
C22 C17 C18 C19 0.5(4) . . . . ?
C16 C17 C18 C19 -179.8(3) . . . . ?
C17 C18 C19 C20 -0.6(5) . . . . ?
C18 C19 C20 C21 0.5(5) . . . . ?
C19 C20 C21 C22 -0.2(5) . . . . ?
C16 C17 C22 C23 0.8(4) . . . . ?
C18 C17 C22 C23 -179.5(3) . . . . ?
C16 C17 C22 C21 -180.0(3) . . . . ?
C18 C17 C22 C21 -0.2(4) . . . . ?
C20 C21 C22 C23 179.3(3) . . . . ?
C20 C21 C22 C17 0.1(4) . . . . ?
C15 C14 C23 C22 -0.1(4) . . . . ?
C4 C14 C23 C22 177.4(3) . . . . ?
C17 C22 C23 C14 -0.7(4) . . . . ?
C21 C22 C23 C14 -179.9(3) . . . . ?
N4 N4 C24 N3 0.5(5) 2_476 . . . ?
N4 N4 C24 C25 -178.1(3) 2_476 . . . ?
C27 N3 C24 N4 -178.7(3) . . . . ?
C27 N3 C24 C25 0.2(3) . . . . ?
N4 C24 C25 C26 179.0(3) . . . . ?
N3 C24 C25 C26 0.1(3) . . . . ?
N4 C24 C25 C28 -0.3(5) . . . . ?
N3 C24 C25 C28 -179.1(3) . . . . ?
C24 C25 C26 C27 -0.4(3) . . . . ?
C28 C25 C26 C27 178.9(3) . . . . ?
C24 N3 C27 C26 -0.4(3) . . . . ?
C24 N3 C27 C37 -179.2(3) . . . . ?
C25 C26 C27 N3 0.5(3) . . . . ?
C25 C26 C27 C37 179.2(3) . . . . ?
C24 C25 C28 C29 -104.1(4) . . . . ?
C26 C25 C28 C29 76.8(4) . . . . ?
C24 C25 C28 C33 79.0(4) . . . . ?
C26 C25 C28 C33 -100.1(4) . . . . ?
C33 C28 C29 C30 0.8(4) . . . . ?
C25 C28 C29 C30 -176.1(3) . . . . ?
C33 C28 C29 C34 179.9(3) . . . . ?
C25 C28 C29 C34 3.0(4) . . . . ?
C28 C29 C30 C31 -0.9(5) . . . . ?
C34 C29 C30 C31 -180.0(3) . . . . ?
C29 C30 C31 C32 0.5(5) . . . . ?
C29 C30 C31 C35 179.9(3) . . . . ?
C30 C31 C32 C33 0.0(5) . . . . ?
C35 C31 C32 C33 -179.4(3) . . . . ?
C31 C32 C33 C28 -0.1(4) . . . . ?
C31 C32 C33 C36 179.3(3) . . . . ?
C29 C28 C33 C32 -0.3(4) . . . . ?
C25 C28 C33 C32 176.6(3) . . . . ?
C29 C28 C33 C36 -179.7(3) . . . . ?
C25 C28 C33 C36 -2.8(4) . . . . ?
N3 C27 C37 C46 6.4(5) . . . . ?
C26 C27 C37 C46 -172.1(3) . . . . ?
N3 C27 C37 C38 -173.0(3) . . . . ?
C26 C27 C37 C38 8.5(5) . . . . ?
C46 C37 C38 C39 0.2(5) . . . . ?
C27 C37 C38 C39 179.7(3) . . . . ?
C37 C38 C39 C40 -0.4(5) . . . . ?
C38 C39 C40 C41 -178.8(3) . . . . ?
C38 C39 C40 C45 0.9(5) . . . . ?
C39 C40 C41 C42 179.2(3) . . . . ?
C45 C40 C41 C42 -0.6(5) . . . . ?
C40 C41 C42 C43 1.3(5) . . . . ?
C41 C42 C43 C44 -1.1(5) . . . . ?
C42 C43 C44 C45 0.2(5) . . . . ?
C43 C44 C45 C46 -178.3(3) . . . . ?
C43 C44 C45 C40 0.5(5) . . . . ?
C39 C40 C45 C44 179.9(3) . . . . ?
C41 C40 C45 C44 -0.4(4) . . . . ?
C39 C40 C45 C46 -1.2(4) . . . . ?
C41 C40 C45 C46 178.5(3) . . . . ?
C38 C37 C46 C45 -0.5(5) . . . . ?
C27 C37 C46 C45 -180.0(3) . . . . ?
C44 C45 C46 C37 179.9(3) . . . . ?
C40 C45 C46 C37 1.0(5) . . . . ?
N6 N6 C47 N5 1.0(5) 2_665 . . . ?
N6 N6 C47 C48 -179.9(3) 2_665 . . . ?
C50 N5 C47 N6 179.1(3) . . . . ?
C50 N5 C47 C48 -0.2(3) . . . . ?
N6 C47 C48 C49 -179.7(3) . . . . ?
N5 C47 C48 C49 -0.5(4) . . . . ?
N6 C47 C48 C51 -0.5(5) . . . . ?
N5 C47 C48 C51 178.8(3) . . . . ?
C47 C48 C49 C50 0.9(4) . . . . ?
C51 C48 C49 C50 -178.3(3) . . . . ?
C47 N5 C50 C49 0.8(3) . . . . ?
C47 N5 C50 C60 -175.7(3) . . . . ?
C48 C49 C50 N5 -1.1(4) . . . . ?
C48 C49 C50 C60 175.2(3) . . . . ?
C47 C48 C51 C52 87.6(4) . . . . ?
C49 C48 C51 C52 -93.3(4) . . . . ?
C47 C48 C51 C56 -92.9(4) . . . . ?
C49 C48 C51 C56 86.1(4) . . . . ?
C56 C51 C52 C53 -1.6(4) . . . . ?
C48 C51 C52 C53 177.9(3) . . . . ?
C56 C51 C52 C57 178.7(3) . . . . ?
C48 C51 C52 C57 -1.8(4) . . . . ?
C51 C52 C53 C54 0.1(5) . . . . ?
C57 C52 C53 C54 179.8(3) . . . . ?
C52 C53 C54 C55 0.9(5) . . . . ?
C52 C53 C54 C58 -178.1(3) . . . . ?
C53 C54 C55 C56 -0.5(5) . . . . ?
C58 C54 C55 C56 178.5(3) . . . . ?
C54 C55 C56 C51 -0.9(5) . . . . ?
C54 C55 C56 C59 177.4(3) . . . . ?
C52 C51 C56 C55 1.9(4) . . . . ?
C48 C51 C56 C55 -177.5(3) . . . . ?
C52 C51 C56 C59 -176.4(3) . . . . ?
C48 C51 C56 C59 4.2(4) . . . . ?
N5 C50 C60 C69 10.7(5) . . . . ?
C49 C50 C60 C69 -164.9(3) . . . . ?
N5 C50 C60 C61 -172.2(3) . . . . ?
C49 C50 C60 C61 12.1(5) . . . . ?
C69 C60 C61 C62 1.8(4) . . . . ?
C50 C60 C61 C62 -175.4(3) . . . . ?
C60 C61 C62 C63 0.4(5) . . . . ?
C61 C62 C63 C68 -2.1(5) . . . . ?
C61 C62 C63 C64 176.8(3) . . . . ?
C62 C63 C64 C65 -179.1(3) . . . . ?
C68 C63 C64 C65 -0.1(5) . . . . ?
C63 C64 C65 C66 0.0(5) . . . . ?
C64 C65 C66 C67 -0.5(5) . . . . ?
C65 C66 C67 C68 1.2(5) . . . . ?
C66 C67 C68 C69 176.6(3) . . . . ?
C66 C67 C68 C63 -1.3(5) . . . . ?
C62 C63 C68 C69 1.8(4) . . . . ?
C64 C63 C68 C69 -177.2(3) . . . . ?
C62 C63 C68 C67 179.7(3) . . . . ?
C64 C63 C68 C67 0.8(4) . . . . ?
C61 C60 C69 C68 -2.1(4) . . . . ?
C50 C60 C69 C68 175.0(3) . . . . ?
C67 C68 C69 C60 -177.5(3) . . . . ?
C63 C68 C69 C60 0.4(4) . . . . ?
N8 N8 C70 N7 1.0(5) 2_755 . . . ?
N8 N8 C70 C71 -178.7(3) 2_755 . . . ?
C73 N7 C70 N8 -179.4(3) . . . . ?
C73 N7 C70 C71 0.4(3) . . . . ?
N8 C70 C71 C72 179.1(3) . . . . ?
N7 C70 C71 C72 -0.6(3) . . . . ?
N8 C70 C71 C74 -5.0(5) . . . . ?
N7 C70 C71 C74 175.3(3) . . . . ?
C70 C71 C72 C73 0.7(4) . . . . ?
C74 C71 C72 C73 -175.1(3) . . . . ?
C70 N7 C73 C72 0.1(3) . . . . ?
C70 N7 C73 C83 -176.9(3) . . . . ?
C71 C72 C73 N7 -0.4(4) . . . . ?
C71 C72 C73 C83 176.2(3) . . . . ?
C70 C71 C74 C75 88.3(4) . . . . ?
C72 C71 C74 C75 -96.7(4) . . . . ?
C70 C71 C74 C79 -92.6(4) . . . . ?
C72 C71 C74 C79 82.4(4) . . . . ?
C79 C74 C75 C76 0.5(4) . . . . ?
C71 C74 C75 C76 179.6(3) . . . . ?
C79 C74 C75 C80 -177.8(3) . . . . ?
C71 C74 C75 C80 1.3(4) . . . . ?
C74 C75 C76 C77 -1.4(5) . . . . ?
C80 C75 C76 C77 176.9(3) . . . . ?
C75 C76 C77 C78 0.8(5) . . . . ?
C75 C76 C77 C81 -178.9(3) . . . . ?
C76 C77 C78 C79 0.7(5) . . . . ?
C81 C77 C78 C79 -179.6(3) . . . . ?
C77 C78 C79 C74 -1.5(5) . . . . ?
C77 C78 C79 C82 177.9(4) . . . . ?
C75 C74 C79 C78 0.9(5) . . . . ?
C71 C74 C79 C78 -178.2(3) . . . . ?
C75 C74 C79 C82 -178.6(3) . . . . ?
C71 C74 C79 C82 2.3(5) . . . . ?
N7 C73 C83 C92 18.9(5) . . . . ?
C72 C73 C83 C92 -157.3(3) . . . . ?
N7 C73 C83 C84 -162.2(3) . . . . ?
C72 C73 C83 C84 21.5(5) . . . . ?
C92 C83 C84 C85 -0.7(5) . . . . ?
C73 C83 C84 C85 -179.6(3) . . . . ?
C83 C84 C85 C86 0.4(6) . . . . ?
C84 C85 C86 C91 0.6(6) . . . . ?
C84 C85 C86 C87 -179.7(4) . . . . ?
C85 C86 C87 C88 -178.4(4) . . . . ?
C91 C86 C87 C88 1.3(6) . . . . ?
C86 C87 C88 C89 -0.1(6) . . . . ?
C87 C88 C89 C90 -1.0(6) . . . . ?
C88 C89 C90 C91 0.8(6) . . . . ?
C85 C86 C91 C92 -1.2(5) . . . . ?
C87 C86 C91 C92 179.1(3) . . . . ?
C85 C86 C91 C90 178.3(3) . . . . ?
C87 C86 C91 C90 -1.4(5) . . . . ?
C89 C90 C91 C92 179.9(4) . . . . ?
C89 C90 C91 C86 0.4(6) . . . . ?
C84 C83 C92 C91 0.1(5) . . . . ?
C73 C83 C92 C91 179.0(3) . . . . ?
C86 C91 C92 C83 0.9(5) . . . . ?
C90 C91 C92 C83 -178.6(3) . . . . ?
